data_4067897
loop_
_publ_author_name
'Hashmi, A. Stephen K.'
'Yu, Yang'
'Rominger, Frank'

_publ_section_title
;
 Efficient One-Pot Synthesis of Unsymmetrical Gold(I) N-Heterocyclic
 Carbene Complexes and Their Use as Catalysts
;
_journal_issue 3
_journal_name_full Organometallics
_journal_page_first 895
_journal_paper_doi 10.1021/om2008919
_journal_volume 31
_journal_year 2012
_chemical_formula_sum 'C14 H20 Au Cl N2 O2'
_chemical_formula_weight 480.74
_chemical_name_common '5b in manuscript'
_chemical_name_systematic
; 
 ? 
;
_space_group_IT_number 14
_symmetry_cell_setting monoclinic
_symmetry_space_group_name_Hall '-P 2ybc'
_symmetry_space_group_name_H-M 'P 1 21/c 1'
_atom_sites_solution_hydrogens geom
_atom_sites_solution_primary direct
_atom_sites_solution_secondary difmap
_audit_creation_method SHELXL-97
_cell_angle_alpha 90.00
_cell_angle_beta 99.331(2)
_cell_angle_gamma 90.00
_cell_formula_units_Z 8
_cell_length_a 10.8110(9)
_cell_length_b 20.7384(18)
_cell_length_c 14.2736(12)
_cell_measurement_reflns_used 3783
_cell_measurement_temperature 200(2)
_cell_measurement_theta_max 25.26
_cell_measurement_theta_min 2.41
_cell_volume 3157.8(5)
_computing_cell_refinement 'Bruker SAINT'
_computing_data_collection 'Bruker APEX'
_computing_data_reduction 'Bruker SAINT'
_computing_molecular_graphics 'Bruker SHELXTL'
_computing_publication_material 'Bruker SHELXTL'
_computing_structure_refinement 'SHELXL-97 (Sheldrick, 2008)'
_computing_structure_solution 'SHELXS-97 (Sheldrick, 2008)'
_diffrn_ambient_temperature 200(2)
_diffrn_measured_fraction_theta_full 0.996
_diffrn_measured_fraction_theta_max 0.996
_diffrn_measurement_device_type 'Bruker APEX'
_diffrn_measurement_method '\w scans'
_diffrn_radiation_monochromator graphite
_diffrn_radiation_source 'fine-focus sealed tube'
_diffrn_radiation_type MoK\a
_diffrn_radiation_wavelength 0.71073
_diffrn_reflns_av_R_equivalents 0.0771
_diffrn_reflns_av_sigmaI/netI 0.0635
_diffrn_reflns_limit_h_max 13
_diffrn_reflns_limit_h_min -13
_diffrn_reflns_limit_k_max 25
_diffrn_reflns_limit_k_min -25
_diffrn_reflns_limit_l_max 17
_diffrn_reflns_limit_l_min -17
_diffrn_reflns_number 28640
_diffrn_reflns_theta_full 26.44
_diffrn_reflns_theta_max 26.44
_diffrn_reflns_theta_min 1.75
_exptl_absorpt_coefficient_mu 9.489
_exptl_absorpt_correction_T_max 0.7639
_exptl_absorpt_correction_T_min 0.1917
_exptl_absorpt_correction_type multi-scan
_exptl_absorpt_process_details
;
Sheldrick, G. M. (2008). <i>SADABS</i>. University of G\"ottingen, Germany.
;
_exptl_crystal_colour colourless
_exptl_crystal_density_diffrn 2.022
_exptl_crystal_density_method 'not measured'
_exptl_crystal_description polyhedron
_exptl_crystal_F_000 1840
_exptl_crystal_size_max 0.26
_exptl_crystal_size_mid 0.04
_exptl_crystal_size_min 0.03
_refine_diff_density_max 1.387
_refine_diff_density_min -2.305
_refine_diff_density_rms 0.216
_refine_ls_extinction_method none
_refine_ls_goodness_of_fit_ref 1.121
_refine_ls_hydrogen_treatment constr
_refine_ls_matrix_type full
_refine_ls_number_parameters 346
_refine_ls_number_reflns 6482
_refine_ls_number_restraints 0
_refine_ls_restrained_S_all 1.121
_refine_ls_R_factor_all 0.0761
_refine_ls_R_factor_gt 0.0558
_refine_ls_shift/su_max 0.001
_refine_ls_shift/su_mean 0.000
_refine_ls_structure_factor_coef Fsqd
_refine_ls_weighting_details 'calc w=1/[\s^2^(Fo^2^)+(0.0481P)^2^+16.7253P] where P=(Fo^2^+2Fc^2^)/3'
_refine_ls_weighting_scheme calc
_refine_ls_wR_factor_gt 0.1188
_refine_ls_wR_factor_ref 0.1270
_reflns_number_gt 5172
_reflns_number_total 6482
_reflns_threshold_expression >2sigma(I)
_cod_data_source_file om2008919_si_002.cif
_cod_data_source_block yy1
_cod_depositor_comments
;
The following automatic conversions were performed:

'_symmetry_cell_setting' value 'Monoclinic' changed to 'monoclinic'
according to /home/saulius/struct/CIF-dictionaries/cif_core.dic
dictionary named 'cif_core.dic' version 2.4.1 from 2010-06-29.

Automatic conversion script
Id: cif_fix_values 1715 2011-07-08 13:25:40Z adriana 
;
_cod_original_sg_symbol_H-M P2(1)/c
_cod_database_code 4067897

loop_
_symmetry_equiv_pos_as_xyz
'x, y, z'
'-x, y+1/2, -z+1/2'
'-x, -y, -z'
'x, -y-1/2, z-1/2'

loop_
_atom_site_label
_atom_site_type_symbol
_atom_site_fract_x
_atom_site_fract_y
_atom_site_fract_z
_atom_site_U_iso_or_equiv
_atom_site_adp_type
_atom_site_occupancy
_atom_site_symmetry_multiplicity
_atom_site_calc_flag
_atom_site_refinement_flags
_atom_site_disorder_assembly
_atom_site_disorder_group
Au1_1 Au 0.87237(3) 0.59468(2) 0.82213(3) 0.02292(12) Uani 0.934(2) 1 d P A 1
Cl1_1 Cl 0.8839(3) 0.66906(15) 0.9405(2) 0.0484(8) Uani 1 1 d . A 1
C1_1 C 0.8695(9) 0.5271(5) 0.7237(7) 0.026(2) Uani 1 1 d . A 1
N2_1 N 0.8044(8) 0.4728(4) 0.7180(6) 0.032(2) Uani 1 1 d . A 1
C3_1 C 0.8213(12) 0.4329(6) 0.6359(9) 0.047(3) Uani 1 1 d . A 1
H3A_1 H 0.7404 0.4250 0.5940 0.056 Uiso 1 1 calc R A 1
H3B_1 H 0.8609 0.3910 0.6562 0.056 Uiso 1 1 calc R A 1
C4_1 C 0.9083(12) 0.4750(6) 0.5867(8) 0.044(3) Uani 1 1 d . A 1
H4A_1 H 0.9863 0.4517 0.5799 0.053 Uiso 1 1 calc R A 1
H4B_1 H 0.8661 0.4891 0.5232 0.053 Uiso 1 1 calc R A 1
N5_1 N 0.9343(8) 0.5301(4) 0.6521(6) 0.0298(19) Uani 1 1 d . A 1
C11_1 C 0.7317(11) 0.4494(6) 0.7903(9) 0.042(3) Uani 1 1 d . A 1
H11_1 H 0.7154 0.4872 0.8300 0.050 Uiso 1 1 calc R A 1
C12_1 C 0.6081(12) 0.4245(9) 0.7430(12) 0.083(5) Uani 1 1 d . A 1
H12A_1 H 0.5637 0.4584 0.7031 0.100 Uiso 1 1 calc R A 1
H12B_1 H 0.5582 0.4114 0.7913 0.100 Uiso 1 1 calc R A 1
H12C_1 H 0.6211 0.3872 0.7034 0.100 Uiso 1 1 calc R A 1
C13_1 C 0.8063(15) 0.4009(8) 0.8550(10) 0.071(4) Uani 1 1 d . A 1
H13A_1 H 0.8855 0.4204 0.8848 0.085 Uiso 1 1 calc R A 1
H13B_1 H 0.8238 0.3631 0.8179 0.085 Uiso 1 1 calc R A 1
H13C_1 H 0.7581 0.3875 0.9042 0.085 Uiso 1 1 calc R A 1
C21_1 C 1.0044(5) 0.5838(3) 0.6296(5) 0.028(2) Uani 1 1 d G A 1
C22_1 C 1.1339(5) 0.5794(2) 0.6372(5) 0.029(2) Uani 1 1 d G A 1
C23_1 C 1.2023(4) 0.6319(3) 0.6130(5) 0.029(2) Uani 1 1 d G A 1
H23_1 H 1.2909 0.6289 0.6182 0.034 Uiso 1 1 calc R A 1
C24_1 C 1.1412(5) 0.6887(3) 0.5814(5) 0.028(2) Uani 1 1 d G A 1
C25_1 C 1.0117(5) 0.6931(3) 0.5738(5) 0.039(3) Uani 1 1 d G A 1
H25_1 H 0.9699 0.7319 0.5522 0.047 Uiso 1 1 calc R A 1
C26_1 C 0.9432(4) 0.6406(3) 0.5980(5) 0.034(2) Uani 1 1 d G A 1
H26_1 H 0.8547 0.6436 0.5928 0.041 Uiso 1 1 calc R A 1
O27_1 O 1.1851(6) 0.5223(4) 0.6656(5) 0.0359(18) Uani 1 1 d . A 1
C27_1 C 1.3172(10) 0.5135(6) 0.6637(9) 0.045(3) Uani 1 1 d . A 1
H27A_1 H 1.3423 0.4700 0.6858 0.067 Uiso 1 1 calc R A 1
H27B_1 H 1.3653 0.5454 0.7053 0.067 Uiso 1 1 calc R A 1
H27C_1 H 1.3335 0.5192 0.5986 0.067 Uiso 1 1 calc R A 1
O28_1 O 1.2014(7) 0.7440(4) 0.5620(6) 0.043(2) Uani 1 1 d . A 1
C28_1 C 1.3347(10) 0.7441(6) 0.5783(9) 0.047(3) Uani 1 1 d . A 1
H28A_1 H 1.3653 0.7864 0.5617 0.070 Uiso 1 1 calc R A 1
H28B_1 H 1.3654 0.7108 0.5390 0.070 Uiso 1 1 calc R A 1
H28C_1 H 1.3653 0.7351 0.6455 0.070 Uiso 1 1 calc R A 1
Au1B_1 Au 0.1126(9) 0.6023(5) 0.6693(7) 0.064(3) Uiso 0.0659(18) 1 d P A 2
Au1_2 Au 0.60881(3) 0.65209(2) 0.66732(3) 0.0250(1) Uani 0.934(2) 1 d P A 1
Cl1_2 Cl 0.5931(3) 0.57904(15) 0.5465(2) 0.0496(8) Uani 1 1 d . A 1
C1_2 C 0.6142(9) 0.7187(5) 0.7667(8) 0.033(2) Uani 1 1 d . A 1
N2_2 N 0.6802(8) 0.7724(4) 0.7742(7) 0.035(2) Uani 1 1 d . A 1
C3_2 C 0.6639(10) 0.8114(5) 0.8592(8) 0.035(2) Uani 1 1 d . A 1
H3A_2 H 0.6276 0.8542 0.8407 0.042 Uiso 1 1 calc R A 1
H3B_2 H 0.7445 0.8171 0.9025 0.042 Uiso 1 1 calc R A 1
C4_2 C 0.5734(12) 0.7700(5) 0.9041(8) 0.041(3) Uani 1 1 d . A 1
H4A_2 H 0.6123 0.7553 0.9681 0.050 Uiso 1 1 calc R A 1
H4B_2 H 0.4958 0.7941 0.9093 0.050 Uiso 1 1 calc R A 1
N5_2 N 0.5470(8) 0.7160(4) 0.8401(7) 0.034(2) Uani 1 1 d . A 1
C11_2 C 0.7530(10) 0.7949(6) 0.7028(9) 0.045(3) Uani 1 1 d . A 1
H11_2 H 0.7702 0.7570 0.6635 0.054 Uiso 1 1 calc R A 1
C12_2 C 0.8782(12) 0.8224(9) 0.7503(11) 0.073(5) Uani 1 1 d . A 1
H12A_2 H 0.9245 0.7893 0.7907 0.088 Uiso 1 1 calc R A 1
H12B_2 H 0.8635 0.8596 0.7892 0.088 Uiso 1 1 calc R A 1
H12C_2 H 0.9271 0.8358 0.7016 0.088 Uiso 1 1 calc R A 1
C13_2 C 0.6747(13) 0.8440(6) 0.6368(9) 0.052(3) Uani 1 1 d . A 1
H13A_2 H 0.5961 0.8238 0.6071 0.062 Uiso 1 1 calc R A 1
H13B_2 H 0.7222 0.8579 0.5875 0.062 Uiso 1 1 calc R A 1
H13C_2 H 0.6560 0.8815 0.6740 0.062 Uiso 1 1 calc R A 1
C21_2 C 0.4769(5) 0.6612(3) 0.8626(5) 0.029(2) Uani 1 1 d G A 1
C22_2 C 0.3482(5) 0.6660(2) 0.8600(5) 0.030(3) Uani 1 1 d G A 1
C23_2 C 0.2801(4) 0.6126(3) 0.8811(5) 0.031(2) Uani 1 1 d G A 1
H23_2 H 0.1921 0.6158 0.8793 0.037 Uiso 1 1 calc R A 1
C24_2 C 0.3408(5) 0.5543(3) 0.9047(5) 0.035(3) Uani 1 1 d G A 1
C25_2 C 0.4696(5) 0.5495(2) 0.9073(5) 0.036(3) Uani 1 1 d G A 1
H25_2 H 0.5111 0.5097 0.9235 0.043 Uiso 1 1 calc R A 1
C26_2 C 0.5376(4) 0.6030(3) 0.8863(5) 0.033(2) Uani 1 1 d G A 1
H26_2 H 0.6256 0.5997 0.8880 0.040 Uiso 1 1 calc R A 1
O27_2 O 0.2962(6) 0.7235(4) 0.8305(6) 0.0399(19) Uani 1 1 d . A 1
C27_2 C 0.1646(10) 0.7310(6) 0.8268(9) 0.043(3) Uani 1 1 d . A 1
H27A_2 H 0.1396 0.7745 0.8047 0.064 Uiso 1 1 calc R A 1
H27B_2 H 0.1433 0.7244 0.8903 0.064 Uiso 1 1 calc R A 1
H27C_2 H 0.1201 0.6992 0.7829 0.064 Uiso 1 1 calc R A 1
O28_2 O 0.2838(7) 0.5011(4) 0.9293(6) 0.046(2) Uani 1 1 d . A 1
C28_2 C 0.1497(10) 0.4989(6) 0.9122(10) 0.047(3) Uani 1 1 d . A 1
H28A_2 H 0.1215 0.4574 0.9338 0.070 Uiso 1 1 calc R A 1
H28B_2 H 0.1193 0.5039 0.8441 0.070 Uiso 1 1 calc R A 1
H28C_2 H 0.1166 0.5339 0.9471 0.070 Uiso 1 1 calc R A 1
Au1B_2 Au 0.3750(9) 0.6578(5) 0.8221(7) 0.058(3) Uiso 0.0659(18) 1 d P A 2

loop_
_atom_site_aniso_label
_atom_site_aniso_U_11
_atom_site_aniso_U_22
_atom_site_aniso_U_33
_atom_site_aniso_U_23
_atom_site_aniso_U_13
_atom_site_aniso_U_12
Au1_1 0.02082(19) 0.0216(2) 0.0280(2) -0.00429(16) 0.00904(15) -0.00270(15)
Cl1_1 0.0549(18) 0.0440(18) 0.0488(18) -0.0206(14) 0.0162(14) -0.0131(14)
C1_1 0.027(5) 0.022(5) 0.028(5) -0.005(4) 0.007(4) -0.003(4)
N2_1 0.033(4) 0.024(5) 0.041(5) -0.003(4) 0.016(4) -0.002(4)
C3_1 0.064(8) 0.035(7) 0.045(7) -0.007(6) 0.022(6) -0.011(6)
C4_1 0.057(7) 0.040(7) 0.037(7) -0.008(5) 0.012(6) -0.009(6)
N5_1 0.038(5) 0.028(5) 0.025(4) -0.009(4) 0.013(4) -0.005(4)
C11_1 0.048(7) 0.034(7) 0.049(7) -0.008(5) 0.024(6) -0.013(5)
C12_1 0.036(7) 0.127(16) 0.091(12) -0.005(11) 0.025(8) -0.034(8)
C13_1 0.085(11) 0.084(12) 0.049(9) 0.005(8) 0.028(8) -0.014(9)
C21_1 0.025(5) 0.030(6) 0.027(5) -0.005(4) 0.003(4) -0.002(4)
C22_1 0.030(5) 0.018(5) 0.039(6) -0.010(5) 0.003(5) -0.004(4)
C23_1 0.028(5) 0.030(6) 0.027(5) 0.007(4) 0.004(4) 0.004(4)
C24_1 0.027(5) 0.020(5) 0.040(6) 0.011(4) 0.013(4) 0.007(4)
C25_1 0.040(6) 0.033(6) 0.047(7) 0.011(5) 0.013(5) 0.008(5)
C26_1 0.026(5) 0.037(6) 0.039(6) 0.006(5) 0.005(5) 0.003(4)
O27_1 0.027(4) 0.034(4) 0.047(5) 0.008(4) 0.007(3) 0.007(3)
C27_1 0.032(6) 0.039(7) 0.062(8) 0.003(6) 0.005(5) 0.016(5)
O28_1 0.031(4) 0.033(4) 0.065(6) 0.018(4) 0.007(4) -0.003(3)
C28_1 0.034(6) 0.046(8) 0.062(9) 0.007(6) 0.012(6) -0.008(5)
Au1_2 0.0229(2) 0.0234(2) 0.0307(2) -0.00041(17) 0.01049(16) -0.00026(15)
Cl1_2 0.0619(19) 0.0419(18) 0.0480(18) -0.0136(14) 0.0177(15) -0.0071(14)
C1_2 0.025(5) 0.033(6) 0.041(6) 0.007(5) 0.010(4) 0.005(4)
N2_2 0.029(4) 0.032(5) 0.048(6) 0.000(4) 0.018(4) -0.004(4)
C3_2 0.033(5) 0.032(6) 0.042(7) 0.000(5) 0.012(5) -0.003(4)
C4_2 0.065(8) 0.024(6) 0.039(7) -0.002(5) 0.024(6) -0.005(5)
N5_2 0.031(4) 0.029(5) 0.044(5) -0.009(4) 0.015(4) -0.007(4)
C11_2 0.039(6) 0.038(7) 0.066(9) 0.000(6) 0.034(6) -0.004(5)
C12_2 0.035(7) 0.102(13) 0.085(12) 0.023(10) 0.017(7) -0.007(7)
C13_2 0.065(8) 0.048(8) 0.045(7) 0.010(6) 0.017(6) -0.007(6)
C21_2 0.023(5) 0.027(6) 0.037(6) 0.005(5) 0.002(4) -0.005(4)
C22_2 0.037(6) 0.023(6) 0.033(6) -0.013(5) 0.011(5) 0.007(4)
C23_2 0.025(5) 0.034(6) 0.034(6) 0.000(5) 0.004(4) 0.002(4)
C24_2 0.032(5) 0.038(7) 0.038(6) 0.017(5) 0.011(5) 0.012(5)
C25_2 0.031(5) 0.030(6) 0.047(7) 0.004(5) 0.007(5) 0.002(4)
C26_2 0.024(5) 0.030(6) 0.047(7) 0.002(5) 0.012(5) 0.009(4)
O27_2 0.028(4) 0.030(4) 0.063(5) 0.009(4) 0.011(4) -0.001(3)
C27_2 0.034(6) 0.047(7) 0.048(7) 0.001(6) 0.009(5) 0.014(5)
O28_2 0.032(4) 0.037(5) 0.068(6) 0.021(4) 0.009(4) -0.003(3)
C28_2 0.030(6) 0.037(7) 0.070(9) 0.001(6) -0.003(6) -0.008(5)

loop_
_atom_type_symbol
_atom_type_description
_atom_type_scat_dispersion_real
_atom_type_scat_dispersion_imag
_atom_type_scat_source
C C 0.0033 0.0016 'International Tables Vol C Tables 4.2.6.8 and 6.1.1.4'
H H 0.0000 0.0000 'International Tables Vol C Tables 4.2.6.8 and 6.1.1.4'
N N 0.0061 0.0033 'International Tables Vol C Tables 4.2.6.8 and 6.1.1.4'
O O 0.0106 0.0060 'International Tables Vol C Tables 4.2.6.8 and 6.1.1.4'
Cl Cl 0.1484 0.1585 'International Tables Vol C Tables 4.2.6.8 and 6.1.1.4'
Au Au -2.0133 8.8022 'International Tables Vol C Tables 4.2.6.8 and 6.1.1.4'

loop_
_geom_angle_atom_site_label_1
_geom_angle_atom_site_label_2
_geom_angle_atom_site_label_3
_geom_angle
C1_1 Au1_1 Cl1_1 176.8(3)
N2_1 C1_1 N5_1 109.4(8)
N2_1 C1_1 Au1_1 126.3(7)
N5_1 C1_1 Au1_1 124.2(7)
C1_1 N2_1 C3_1 113.2(9)
C1_1 N2_1 C11_1 125.1(9)
C3_1 N2_1 C11_1 121.4(9)
N2_1 C3_1 C4_1 102.1(9)
N2_1 C3_1 H3A_1 111.3
C4_1 C3_1 H3A_1 111.3
N2_1 C3_1 H3B_1 111.3
C4_1 C3_1 H3B_1 111.3
H3A_1 C3_1 H3B_1 109.2
N5_1 C4_1 C3_1 102.7(9)
N5_1 C4_1 H4A_1 111.2
C3_1 C4_1 H4A_1 111.2
N5_1 C4_1 H4B_1 111.2
C3_1 C4_1 H4B_1 111.2
H4A_1 C4_1 H4B_1 109.1
C1_1 N5_1 C21_1 125.4(8)
C1_1 N5_1 C4_1 112.4(8)
C21_1 N5_1 C4_1 121.4(8)
N2_1 C11_1 C12_1 109.7(11)
N2_1 C11_1 C13_1 110.8(10)
C12_1 C11_1 C13_1 113.4(12)
N2_1 C11_1 H11_1 107.6
C12_1 C11_1 H11_1 107.6
C13_1 C11_1 H11_1 107.6
C11_1 C12_1 H12A_1 109.5
C11_1 C12_1 H12B_1 109.5
H12A_1 C12_1 H12B_1 109.5
C11_1 C12_1 H12C_1 109.5
H12A_1 C12_1 H12C_1 109.5
H12B_1 C12_1 H12C_1 109.5
C11_1 C13_1 H13A_1 109.5
C11_1 C13_1 H13B_1 109.5
H13A_1 C13_1 H13B_1 109.5
C11_1 C13_1 H13C_1 109.5
H13A_1 C13_1 H13C_1 109.5
H13B_1 C13_1 H13C_1 109.5
C22_1 C21_1 C26_1 120.0
C22_1 C21_1 N5_1 120.1(5)
C26_1 C21_1 N5_1 119.8(5)
O27_1 C22_1 C21_1 116.2(5)
O27_1 C22_1 C23_1 123.8(5)
C21_1 C22_1 C23_1 120.0
C24_1 C23_1 C22_1 120.0
C24_1 C23_1 H23_1 120.0
C22_1 C23_1 H23_1 120.0
O28_1 C24_1 C23_1 124.0(5)
O28_1 C24_1 C25_1 115.9(5)
C23_1 C24_1 C25_1 120.0
C26_1 C25_1 C24_1 120.0
C26_1 C25_1 H25_1 120.0
C24_1 C25_1 H25_1 120.0
C25_1 C26_1 C21_1 120.0
C25_1 C26_1 H26_1 120.0
C21_1 C26_1 H26_1 120.0
C22_1 O27_1 C27_1 117.8(8)
O27_1 C27_1 H27A_1 109.5
O27_1 C27_1 H27B_1 109.5
H27A_1 C27_1 H27B_1 109.5
O27_1 C27_1 H27C_1 109.5
H27A_1 C27_1 H27C_1 109.5
H27B_1 C27_1 H27C_1 109.5
C24_1 O28_1 C28_1 118.0(8)
O28_1 C28_1 H28A_1 109.5
O28_1 C28_1 H28B_1 109.5
H28A_1 C28_1 H28B_1 109.5
O28_1 C28_1 H28C_1 109.5
H28A_1 C28_1 H28C_1 109.5
H28B_1 C28_1 H28C_1 109.5
C1_2 Au1_2 Cl1_2 176.3(3)
N2_2 C1_2 N5_2 108.7(10)
N2_2 C1_2 Au1_2 127.0(8)
N5_2 C1_2 Au1_2 124.3(8)
C1_2 N2_2 C11_2 124.0(10)
C1_2 N2_2 C3_2 113.0(9)
C11_2 N2_2 C3_2 122.8(9)
N2_2 C3_2 C4_2 101.8(8)
N2_2 C3_2 H3A_2 111.4
C4_2 C3_2 H3A_2 111.4
N2_2 C3_2 H3B_2 111.4
C4_2 C3_2 H3B_2 111.4
H3A_2 C3_2 H3B_2 109.3
N5_2 C4_2 C3_2 104.2(9)
N5_2 C4_2 H4A_2 110.9
C3_2 C4_2 H4A_2 110.9
N5_2 C4_2 H4B_2 110.9
C3_2 C4_2 H4B_2 110.9
H4A_2 C4_2 H4B_2 108.9
C1_2 N5_2 C21_2 124.8(8)
C1_2 N5_2 C4_2 112.2(9)
C21_2 N5_2 C4_2 122.1(8)
N2_2 C11_2 C12_2 110.4(11)
N2_2 C11_2 C13_2 109.4(9)
C12_2 C11_2 C13_2 112.7(11)
N2_2 C11_2 H11_2 108.1
C12_2 C11_2 H11_2 108.1
C13_2 C11_2 H11_2 108.1
C11_2 C12_2 H12A_2 109.5
C11_2 C12_2 H12B_2 109.5
H12A_2 C12_2 H12B_2 109.5
C11_2 C12_2 H12C_2 109.5
H12A_2 C12_2 H12C_2 109.5
H12B_2 C12_2 H12C_2 109.5
C11_2 C13_2 H13A_2 109.5
C11_2 C13_2 H13B_2 109.5
H13A_2 C13_2 H13B_2 109.5
C11_2 C13_2 H13C_2 109.5
H13A_2 C13_2 H13C_2 109.5
H13B_2 C13_2 H13C_2 109.5
C22_2 C21_2 C26_2 120.0
C22_2 C21_2 N5_2 120.1(5)
C26_2 C21_2 N5_2 119.9(5)
O27_2 C22_2 C23_2 124.1(5)
O27_2 C22_2 C21_2 115.7(5)
C23_2 C22_2 C21_2 120.0
C22_2 C23_2 C24_2 120.0
C22_2 C23_2 H23_2 120.0
C24_2 C23_2 H23_2 120.0
O28_2 C24_2 C23_2 124.1(5)
O28_2 C24_2 C25_2 115.9(5)
C23_2 C24_2 C25_2 120.0
C24_2 C25_2 C26_2 120.0
C24_2 C25_2 H25_2 120.0
C26_2 C25_2 H25_2 120.0
C25_2 C26_2 C21_2 120.0
C25_2 C26_2 H26_2 120.0
C21_2 C26_2 H26_2 120.0
C22_2 O27_2 C27_2 118.0(8)
O27_2 C27_2 H27A_2 109.5
O27_2 C27_2 H27B_2 109.5
H27A_2 C27_2 H27B_2 109.5
O27_2 C27_2 H27C_2 109.5
H27A_2 C27_2 H27C_2 109.5
H27B_2 C27_2 H27C_2 109.5
C24_2 O28_2 C28_2 118.6(8)
O28_2 C28_2 H28A_2 109.5
O28_2 C28_2 H28B_2 109.5
H28A_2 C28_2 H28B_2 109.5
O28_2 C28_2 H28C_2 109.5
H28A_2 C28_2 H28C_2 109.5
H28B_2 C28_2 H28C_2 109.5

loop_
_geom_bond_atom_site_label_1
_geom_bond_atom_site_label_2
_geom_bond_distance
Au1_1 C1_1 1.980(10)
Au1_1 Cl1_1 2.276(3)
C1_1 N2_1 1.325(12)
C1_1 N5_1 1.331(12)
N2_1 C3_1 1.470(14)
N2_1 C11_1 1.476(14)
C3_1 C4_1 1.534(16)
C3_1 H3A_1 0.9900
C3_1 H3B_1 0.9900
C4_1 N5_1 1.474(13)
C4_1 H4A_1 0.9900
C4_1 H4B_1 0.9900
N5_1 C21_1 1.413(9)
C11_1 C12_1 1.488(17)
C11_1 C13_1 1.508(19)
C11_1 H11_1 1.0000
C12_1 H12A_1 0.9800
C12_1 H12B_1 0.9800
C12_1 H12C_1 0.9800
C13_1 H13A_1 0.9800
C13_1 H13B_1 0.9800
C13_1 H13C_1 0.9800
C21_1 C22_1 1.3900
C21_1 C26_1 1.3900
C22_1 O27_1 1.342(8)
C22_1 C23_1 1.3900
C23_1 C24_1 1.3900
C23_1 H23_1 0.9500
C24_1 O28_1 1.369(8)
C24_1 C25_1 1.3900
C25_1 C26_1 1.3900
C25_1 H25_1 0.9500
C26_1 H26_1 0.9500
O27_1 C27_1 1.444(12)
C27_1 H27A_1 0.9800
C27_1 H27B_1 0.9800
C27_1 H27C_1 0.9800
O28_1 C28_1 1.422(13)
C28_1 H28A_1 0.9800
C28_1 H28B_1 0.9800
C28_1 H28C_1 0.9800
Au1_2 C1_2 1.974(11)
Au1_2 Cl1_2 2.281(3)
C1_2 N2_2 1.316(13)
C1_2 N5_2 1.370(13)
N2_2 C11_2 1.462(14)
N2_2 C3_2 1.492(14)
C3_2 C4_2 1.521(15)
C3_2 H3A_2 0.9900
C3_2 H3B_2 0.9900
C4_2 N5_2 1.443(13)
C4_2 H4A_2 0.9900
C4_2 H4B_2 0.9900
N5_2 C21_2 1.430(10)
C11_2 C12_2 1.523(17)
C11_2 C13_2 1.543(17)
C11_2 H11_2 1.0000
C12_2 H12A_2 0.9800
C12_2 H12B_2 0.9800
C12_2 H12C_2 0.9800
C13_2 H13A_2 0.9800
C13_2 H13B_2 0.9800
C13_2 H13C_2 0.9800
C21_2 C22_2 1.3900
C21_2 C26_2 1.3900
C22_2 O27_2 1.355(8)
C22_2 C23_2 1.3900
C23_2 C24_2 1.3900
C23_2 H23_2 0.9500
C24_2 O28_2 1.339(8)
C24_2 C25_2 1.3900
C25_2 C26_2 1.3900
C25_2 H25_2 0.9500
C26_2 H26_2 0.9500
O27_2 C27_2 1.424(12)
C27_2 H27A_2 0.9800
C27_2 H27B_2 0.9800
C27_2 H27C_2 0.9800
O28_2 C28_2 1.431(12)
C28_2 H28A_2 0.9800
C28_2 H28B_2 0.9800
C28_2 H28C_2 0.9800

loop_
_geom_torsion_atom_site_label_1
_geom_torsion_atom_site_label_2
_geom_torsion_atom_site_label_3
_geom_torsion_atom_site_label_4
_geom_torsion
Cl1_1 Au1_1 C1_1 N2_1 84(5)
Cl1_1 Au1_1 C1_1 N5_1 -96(5)
N5_1 C1_1 N2_1 C3_1 -0.5(12)
Au1_1 C1_1 N2_1 C3_1 179.4(8)
N5_1 C1_1 N2_1 C11_1 173.3(10)
Au1_1 C1_1 N2_1 C11_1 -6.8(15)
C1_1 N2_1 C3_1 C4_1 -2.3(13)
C11_1 N2_1 C3_1 C4_1 -176.4(10)
N2_1 C3_1 C4_1 N5_1 3.8(12)
N2_1 C1_1 N5_1 C21_1 173.3(8)
Au1_1 C1_1 N5_1 C21_1 -6.6(13)
N2_1 C1_1 N5_1 C4_1 3.3(12)
Au1_1 C1_1 N5_1 C4_1 -176.6(8)
C3_1 C4_1 N5_1 C1_1 -4.5(13)
C3_1 C4_1 N5_1 C21_1 -174.9(9)
C1_1 N2_1 C11_1 C12_1 136.5(12)
C3_1 N2_1 C11_1 C12_1 -50.2(16)
C1_1 N2_1 C11_1 C13_1 -97.5(13)
C3_1 N2_1 C11_1 C13_1 75.8(14)
C1_1 N5_1 C21_1 C22_1 114.8(9)
C4_1 N5_1 C21_1 C22_1 -76.1(10)
C1_1 N5_1 C21_1 C26_1 -66.6(11)
C4_1 N5_1 C21_1 C26_1 102.5(9)
C26_1 C21_1 C22_1 O27_1 -178.1(7)
N5_1 C21_1 C22_1 O27_1 0.6(8)
C26_1 C21_1 C22_1 C23_1 0.0
N5_1 C21_1 C22_1 C23_1 178.6(7)
O27_1 C22_1 C23_1 C24_1 177.9(8)
C21_1 C22_1 C23_1 C24_1 0.0
C22_1 C23_1 C24_1 O28_1 175.6(8)
C22_1 C23_1 C24_1 C25_1 0.0
O28_1 C24_1 C25_1 C26_1 -175.9(7)
C23_1 C24_1 C25_1 C26_1 0.0
C24_1 C25_1 C26_1 C21_1 0.0
C22_1 C21_1 C26_1 C25_1 0.0
N5_1 C21_1 C26_1 C25_1 -178.6(7)
C21_1 C22_1 O27_1 C27_1 173.0(7)
C23_1 C22_1 O27_1 C27_1 -5.0(11)
C23_1 C24_1 O28_1 C28_1 -2.3(12)
C25_1 C24_1 O28_1 C28_1 173.5(8)
Cl1_2 Au1_2 C1_2 N2_2 -84(5)
Cl1_2 Au1_2 C1_2 N5_2 96(5)
N5_2 C1_2 N2_2 C11_2 -173.2(9)
Au1_2 C1_2 N2_2 C11_2 6.5(15)
N5_2 C1_2 N2_2 C3_2 1.3(12)
Au1_2 C1_2 N2_2 C3_2 -179.0(7)
C1_2 N2_2 C3_2 C4_2 0.5(12)
C11_2 N2_2 C3_2 C4_2 175.1(10)
N2_2 C3_2 C4_2 N5_2 -1.9(11)
N2_2 C1_2 N5_2 C21_2 -171.6(8)
Au1_2 C1_2 N5_2 C21_2 8.7(14)
N2_2 C1_2 N5_2 C4_2 -2.8(12)
Au1_2 C1_2 N5_2 C4_2 177.5(8)
C3_2 C4_2 N5_2 C1_2 2.9(13)
C3_2 C4_2 N5_2 C21_2 172.1(8)
C1_2 N2_2 C11_2 C12_2 -139.2(12)
C3_2 N2_2 C11_2 C12_2 46.7(15)
C1_2 N2_2 C11_2 C13_2 96.3(13)
C3_2 N2_2 C11_2 C13_2 -77.8(13)
C1_2 N5_2 C21_2 C22_2 -118.9(9)
C4_2 N5_2 C21_2 C22_2 73.3(11)
C1_2 N5_2 C21_2 C26_2 60.5(11)
C4_2 N5_2 C21_2 C26_2 -107.3(10)
C26_2 C21_2 C22_2 O27_2 -176.0(8)
N5_2 C21_2 C22_2 O27_2 3.4(8)
C26_2 C21_2 C22_2 C23_2 0.0
N5_2 C21_2 C22_2 C23_2 179.4(8)
O27_2 C22_2 C23_2 C24_2 175.7(8)
C21_2 C22_2 C23_2 C24_2 0.0
C22_2 C23_2 C24_2 O28_2 177.5(8)
C22_2 C23_2 C24_2 C25_2 0.0
O28_2 C24_2 C25_2 C26_2 -177.7(8)
C23_2 C24_2 C25_2 C26_2 0.0
C24_2 C25_2 C26_2 C21_2 0.0
C22_2 C21_2 C26_2 C25_2 0.0
N5_2 C21_2 C26_2 C25_2 -179.4(8)
C23_2 C22_2 O27_2 C27_2 4.3(12)
C21_2 C22_2 O27_2 C27_2 -179.8(7)
C23_2 C24_2 O28_2 C28_2 13.3(13)
C25_2 C24_2 O28_2 C28_2 -169.1(8)
